data_1101091
loop_
_publ_author_name
'Bahija Abouhamza'
'Larbi El Firdoussi'
'Sma\"il Allaoud'
'Abdellah Karim'
'Alejandro F. Barrero'
'Miguel Quir\'os'

_publ_section_title
;
 (\h^6^-Arylhimachalene)tricarbonylchromium(0)
;
_journal_issue 3
_journal_name_full 'Acta Crystallographica Section C'
_journal_page_first 361
_journal_page_last 363
_journal_paper_doi 10.1107/S0108270198012876
_journal_volume 55
_journal_year 1999
_chemical_formula_sum 'C18 H22 Cr O3'
_chemical_formula_weight 338.36
_space_group_IT_number 19
_symmetry_cell_setting orthorhombic
_symmetry_space_group_name_Hall 'P 2ac 2ab'
_symmetry_space_group_name_H-M 'P 21 21 21'
_cell_angle_alpha 90.00
_cell_angle_beta 90.00
_cell_angle_gamma 90.00
_cell_formula_units_Z 4
_cell_length_a 9.3138(8)
_cell_length_b 10.1641(8)
_cell_length_c 18.0633(15)
_cell_measurement_temperature 293(2)
_cell_volume 1710.0(2)
_diffrn_ambient_temperature 293(2)
_exptl_crystal_density_diffrn 1.314
_refine_ls_R_factor_obs 0.0858
_refine_ls_wR_factor_obs 0.0890
_cod_duplicate_entry 2008277
_cod_database_code 1101091

loop_
_symmetry_equiv_pos_as_xyz
'x, y, z'
'-x+1/2, -y, z+1/2'
'-x, y+1/2, -z+1/2'
'x+1/2, -y+1/2, -z'

loop_
_atom_site_aniso_label
_atom_site_aniso_U_11
_atom_site_aniso_U_22
_atom_site_aniso_U_33
_atom_site_aniso_U_23
_atom_site_aniso_U_13
_atom_site_aniso_U_12
Cr 0.0458(5) 0.0414(4) 0.0508(5) 0.0051(5) 0.0034(6) 0.0019(5)
C1C 0.061(4) 0.049(4) 0.091(5) 0.010(4) -0.005(5) 0.006(4)
O1C 0.110(4) 0.043(3) 0.137(4) -0.009(3) -0.025(4) 0.004(3)
C2C 0.064(4) 0.045(4) 0.051(4) 0.002(3) 0.004(4) 0.006(3)
O2C 0.067(3) 0.088(4) 0.075(3) -0.007(3) -0.017(3) 0.026(3)
C3C 0.054(4) 0.071(5) 0.088(5) 0.023(4) 0.017(4) 0.004(4)
O3C 0.106(5) 0.156(5) 0.104(4) 0.070(4) 0.052(4) 0.028(5)
C1 0.053(3) 0.034(3) 0.046(3) 0.004(3) -0.005(3) 0.005(3)
C2 0.061(4) 0.047(3) 0.045(3) 0.005(3) 0.005(3) 0.001(3)
C3 0.068(5) 0.043(3) 0.044(3) 0.001(3) 0.000(4) -0.001(4)
C4 0.068(4) 0.049(3) 0.051(4) -0.004(3) -0.016(4) 0.001(4)
C5 0.051(4) 0.052(4) 0.069(4) 0.006(4) -0.008(3) 0.004(3)
C6 0.049(4) 0.041(3) 0.051(4) 0.006(3) -0.006(3) 0.013(3)
C7 0.062(5) 0.066(4) 0.060(4) -0.006(4) 0.002(3) 0.023(4)
C8 0.099(6) 0.069(5) 0.068(5) -0.011(4) -0.007(5) 0.039(5)
C9 0.129(7) 0.050(4) 0.082(5) -0.020(4) -0.024(5) 0.022(5)
C10 0.107(6) 0.047(4) 0.072(5) -0.006(4) -0.022(5) -0.005(4)
C11 0.067(5) 0.051(4) 0.058(4) -0.003(3) -0.012(4) -0.002(4)
C12 0.071(5) 0.083(5) 0.089(6) -0.008(5) -0.010(4) -0.026(4)
C13 0.078(5) 0.075(4) 0.059(4) -0.012(5) -0.026(4) -0.001(5)
C14 0.098(6) 0.068(5) 0.054(4) -0.010(3) 0.014(4) -0.019(4)
C15 0.065(5) 0.123(8) 0.103(6) -0.017(6) 0.020(5) 0.027(5)

loop_
_atom_site_label
_atom_site_type_symbol
_atom_site_fract_x
_atom_site_fract_y
_atom_site_fract_z
_atom_site_U_iso_or_equiv
_atom_site_thermal_displace_type
_atom_site_occupancy
_atom_site_calc_flag
_atom_site_refinement_flags
_atom_site_disorder_group
Cr Cr 0.68125(10) 0.62087(9) 0.42642(5) 0.0460(2) Uani 1 d . .
C1C C 0.6985(8) 0.7905(6) 0.4611(4) 0.067(2) Uani 1 d . .
O1C O 0.7093(6) 0.8974(4) 0.4820(3) 0.097(2) Uani 1 d . .
C2C C 0.5029(7) 0.6635(6) 0.3907(3) 0.053(2) Uani 1 d . .
O2C O 0.3897(5) 0.6893(5) 0.3686(3) 0.077(2) Uani 1 d . .
C3C C 0.7556(7) 0.6737(7) 0.3382(4) 0.071(2) Uani 1 d . .
O3C O 0.8001(6) 0.7033(6) 0.2805(3) 0.122(2) Uani 1 d . .
C1 C 0.6374(6) 0.4027(5) 0.4210(3) 0.0446(14) Uani 1 d . .
C2 C 0.5812(7) 0.4591(5) 0.4873(3) 0.051(2) Uani 1 d . .
H2 H 0.4839(7) 0.4470(5) 0.4967(3) 0.061 Uiso 1 d R .
C3 C 0.6600(7) 0.5305(5) 0.5393(3) 0.051(2) Uani 1 d . .
C4 C 0.8058(8) 0.5496(5) 0.5232(3) 0.056(2) Uani 1 d . .
H4 H 0.8631(8) 0.5962(5) 0.5562(3) 0.067 Uiso 1 d R .
C5 C 0.8659(7) 0.4997(6) 0.4591(3) 0.057(2) Uani 1 d . .
H5 H 0.9625(7) 0.5155(6) 0.4497(3) 0.069 Uiso 1 d R .
C6 C 0.7867(6) 0.4259(5) 0.4069(3) 0.047(2) Uani 1 d . .
C7 C 0.8652(7) 0.3688(7) 0.3396(3) 0.063(2) Uani 1 d . .
H7 H 0.8080(7) 0.3911(7) 0.2959(3) 0.075 Uiso 1 d R .
C8 C 0.8708(8) 0.2183(7) 0.3438(4) 0.079(2) Uani 1 d . .
H81 H 0.8959(8) 0.1933(7) 0.3940(4) 0.095 Uiso 1 d R .
H82 H 0.9473(8) 0.1879(7) 0.3116(4) 0.095 Uiso 1 d R .
C9 C 0.7343(9) 0.1487(7) 0.3221(4) 0.087(3) Uani 1 d . .
H91 H 0.7527(9) 0.0548(7) 0.3233(4) 0.104 Uiso 1 d R .
H92 H 0.7118(9) 0.1717(7) 0.2713(4) 0.104 Uiso 1 d R .
C10 C 0.6013(9) 0.1756(6) 0.3690(4) 0.075(2) Uani 1 d . .
H101 H 0.5251(9) 0.1181(6) 0.3518(4) 0.090 Uiso 1 d R .
H102 H 0.6234(9) 0.1500(6) 0.4194(4) 0.090 Uiso 1 d R .
C11 C 0.5400(8) 0.3171(6) 0.3715(4) 0.059(2) Uani 1 d . .
C12 C 0.3887(7) 0.3047(7) 0.4043(4) 0.081(2) Uani 1 d . .
H121 H 0.3302(14) 0.2517(33) 0.3723(12) 0.097 Uiso 1 d R .
H122 H 0.3463(18) 0.3903(8) 0.4095(20) 0.097 Uiso 1 d R .
H123 H 0.3951(8) 0.2635(36) 0.4521(11) 0.097 Uiso 1 d R .
C13 C 0.5178(7) 0.3728(7) 0.2938(3) 0.071(2) Uani 1 d . .
H131 H 0.4679(40) 0.3095(19) 0.2639(7) 0.085 Uiso 1 d R .
H132 H 0.6093(7) 0.3919(37) 0.2719(9) 0.085 Uiso 1 d R .
H133 H 0.4621(38) 0.4522(24) 0.2967(4) 0.085 Uiso 1 d R .
C14 C 0.5947(8) 0.5849(6) 0.6092(3) 0.073(2) Uani 1 d . .
H141 H 0.6108(38) 0.5244(21) 0.6492(6) 0.088 Uiso 1 d R .
H142 H 0.4934(11) 0.5969(37) 0.6023(8) 0.088 Uiso 1 d R .
H143 H 0.6383(32) 0.6680(21) 0.6208(13) 0.088 Uiso 1 d R .
C15 C 1.0169(7) 0.4252(8) 0.3281(4) 0.097(3) Uani 1 d . .
H151 H 1.0116(10) 0.5195(8) 0.3277(26) 0.116 Uiso 1 d R .
H152 H 1.0538(22) 0.3947(40) 0.2816(14) 0.116 Uiso 1 d R .
H153 H 1.0794(15) 0.3972(39) 0.3673(16) 0.116 Uiso 1 d R .

loop_
_geom_bond_atom_site_label_1
_geom_bond_atom_site_label_2
_geom_bond_distance
_geom_bond_site_symmetry_2
_geom_bond_publ_flag
Cr C3C 1.819(7) . ?
Cr C2C 1.834(7) . ?
Cr C1C 1.841(7) . ?
Cr C2 2.187(6) . ?
Cr C5 2.196(6) . ?
Cr C4 2.220(6) . ?
Cr C6 2.240(5) . ?
Cr C3 2.245(6) . ?
Cr C1 2.257(5) . ?
C1C O1C 1.155(7) . ?
C2C O2C 1.158(7) . ?
C3C O3C 1.161(7) . ?
C1 C2 1.427(7) . ?
C1 C6 1.433(8) . ?
C1 C11 1.542(8) . ?
C2 C3 1.395(8) . ?
C3 C4 1.402(9) . ?
C3 C14 1.507(7) . ?
C4 C5 1.383(8) . ?
C5 C6 1.413(7) . ?
C6 C7 1.531(8) . ?
C7 C8 1.533(9) . ?
C7 C15 1.539(9) . ?
C8 C9 1.507(9) . ?
C9 C10 1.526(9) . ?
C10 C11 1.548(8) . ?
C11 C13 1.528(8) . ?
C11 C12 1.535(9) . ?
